data_4320019
loop_
_publ_author_name
'Zhen-Feng Chen'
'Ren-Gen Xiong'
'Jing Zhang'
'Xue-Tai Chen'
'Zi-Ling Xue'
'Xiao-Zeng You'

_publ_section_title
;
 2D Molecular Square Grid with Strong Blue Fluorescent Emission: A Complex
 of Norfloxacin with Zinc(II)
;
_journal_name_full 'Inorganic Chemistry'
_journal_page_first 4075
_journal_page_last 4077
_journal_paper_doi 10.1021/ic001470x
_journal_volume 40
_journal_year 2001
_chemical_formula_sum 'C32 H40 F2 N8 O14 Zn'
_chemical_formula_weight 864.09
_chemical_name_systematic
; 
 ? 
;
_space_group_IT_number 2
_symmetry_cell_setting triclinic
_symmetry_space_group_name_Hall '-P 1'
_symmetry_space_group_name_H-M 'P -1'
_atom_sites_solution_hydrogens geom
_atom_sites_solution_primary direct
_atom_sites_solution_secondary difmap
_audit_creation_method SHELXL-97
_cell_angle_alpha 69.37(3)
_cell_angle_beta 72.05(3)
_cell_angle_gamma 68.87(3)
_cell_formula_units_Z 1
_cell_length_a 8.9800(18)
_cell_length_b 9.0140(18)
_cell_length_c 12.726(3)
_cell_measurement_temperature 293(2)
_cell_volume 879.7(4)
_computing_structure_refinement 'SHELXL-97 (Sheldrick, 1997)'
_computing_structure_solution 'SHELXS-97 (Sheldrick, 1990)'
_diffrn_ambient_temperature 293(2)
_diffrn_measured_fraction_theta_full 0.978
_diffrn_measured_fraction_theta_max 0.978
_diffrn_radiation_monochromator graphite
_diffrn_radiation_source 'fine-focus sealed tube'
_diffrn_radiation_type MoK\a
_diffrn_radiation_wavelength 0.71073
_diffrn_reflns_av_R_equivalents 0.0000
_diffrn_reflns_av_sigmaI/netI 0.0378
_diffrn_reflns_limit_h_max 10
_diffrn_reflns_limit_h_min -9
_diffrn_reflns_limit_k_max 10
_diffrn_reflns_limit_k_min -9
_diffrn_reflns_limit_l_max 15
_diffrn_reflns_limit_l_min 0
_diffrn_reflns_number 3009
_diffrn_reflns_theta_full 24.96
_diffrn_reflns_theta_max 24.96
_diffrn_reflns_theta_min 1.75
_exptl_absorpt_coefficient_mu 0.792
_exptl_crystal_density_diffrn 1.631
_exptl_crystal_density_method 'not measured'
_exptl_crystal_F_000 448
_refine_diff_density_max 1.476
_refine_diff_density_min -1.339
_refine_diff_density_rms 0.099
_refine_ls_extinction_coef 0.017(5)
_refine_ls_extinction_expression Fc^*^=kFc[1+0.001xFc^2^\l^3^/sin(2\q)]^-1/4^
_refine_ls_extinction_method SHELXL
_refine_ls_goodness_of_fit_ref 1.436
_refine_ls_hydrogen_treatment mixed
_refine_ls_matrix_type full
_refine_ls_number_parameters 264
_refine_ls_number_reflns 3009
_refine_ls_number_restraints 0
_refine_ls_restrained_S_all 1.436
_refine_ls_R_factor_all 0.0849
_refine_ls_R_factor_gt 0.0578
_refine_ls_shift/su_max 0.000
_refine_ls_shift/su_mean 0.000
_refine_ls_structure_factor_coef Fsqd
_refine_ls_weighting_details 'calc w=1/[\s^2^(Fo^2^)+(0.1000P)^2^+0.0000P] where P=(Fo^2^+2Fc^2^)/3'
_refine_ls_weighting_scheme calc
_refine_ls_wR_factor_gt 0.1734
_refine_ls_wR_factor_ref 0.1871
_reflns_number_gt 2267
_reflns_number_total 3009
_reflns_threshold_expression >2sigma(I)
_cod_data_source_file ic001470x_2.cif
_cod_data_source_block 2
_cod_depositor_comments
;
The following automatic conversions were performed:

'_symmetry_cell_setting' value 'Triclinic' changed to 'triclinic'
according to the built-in table from CIF Core dictionary named
'cif_core.dic' version 2.4.1 from 2010-06-29.

Automatic conversion script
Id: cif_fix_values 1646 2011-03-28 12:23:43Z adriana 
;
_cod_original_cell_volume 879.7(3)
_cod_database_code 4320019

loop_
_symmetry_equiv_pos_as_xyz
'x, y, z'
'-x, -y, -z'

loop_
_atom_site_label
_atom_site_type_symbol
_atom_site_fract_x
_atom_site_fract_y
_atom_site_fract_z
_atom_site_U_iso_or_equiv
_atom_site_adp_type
_atom_site_occupancy
_atom_site_symmetry_multiplicity
_atom_site_calc_flag
_atom_site_refinement_flags
_atom_site_disorder_assembly
_atom_site_disorder_group
Zn1 Zn 0.0000 0.0000 0.0000 0.0338(3) Uani 1 2 d S . .
F1 F -0.1312(3) 0.4302(3) -0.5423(2) 0.0435(7) Uani 1 1 d . . .
O6 O 0.0106(4) 0.0724(4) -0.1739(2) 0.0374(8) Uani 1 1 d . . .
O5 O 0.1087(4) -0.2360(4) -0.0100(2) 0.0414(8) Uani 1 1 d . . .
O4 O 0.3218(4) -0.4151(4) -0.0812(2) 0.0390(8) Uani 1 1 d . . .
C18 C 0.0960(5) -0.0118(5) -0.2429(3) 0.0252(9) Uani 1 1 d . . .
N3 N 0.2971(4) -0.1808(4) -0.4118(3) 0.0265(8) Uani 1 1 d . . .
C16 C 0.2951(5) -0.2508(5) -0.2994(3) 0.0277(9) Uani 1 1 d . . .
H16A H 0.3623 -0.3577 -0.2779 0.033 Uiso 1 1 calc R . .
N2 N 0.0811(4) 0.2855(5) -0.7170(3) 0.0310(8) Uani 1 1 d . . .
C15 C 0.2116(5) -0.2819(5) -0.0934(3) 0.0286(9) Uani 1 1 d . . .
C14 C -0.0162(5) 0.2850(5) -0.5142(4) 0.0280(9) Uani 1 1 d . . .
C13 C 0.0896(5) 0.2105(5) -0.6024(3) 0.0242(9) Uani 1 1 d . . .
C12 C 0.1945(5) -0.0217(5) -0.4477(3) 0.0225(8) Uani 1 1 d . . .
C11 C 0.0943(5) 0.0590(5) -0.3640(3) 0.0247(9) Uani 1 1 d . . .
O3 O 0.2402(5) 0.0245(7) -0.0259(4) 0.0660(13) Uani 1 1 d . . .
H3A H 0.2938 -0.0573 0.0149 0.099 Uiso 1 1 calc R . .
C10 C 0.1941(5) 0.0546(5) -0.5642(3) 0.0250(9) Uani 1 1 d . . .
H10A H 0.2658 -0.0004 -0.6179 0.030 Uiso 1 1 calc R . .
C9 C 0.2016(6) 0.2061(6) -0.8032(4) 0.0367(11) Uani 1 1 d . . .
H9A H 0.1608 0.2463 -0.8734 0.044 Uiso 1 1 calc R . .
H9B H 0.2170 0.0877 -0.7756 0.044 Uiso 1 1 calc R . .
C8 C 0.3640(6) 0.2406(6) -0.8289(4) 0.0426(12) Uani 1 1 d . . .
H8A H 0.4124 0.1873 -0.7616 0.051 Uiso 1 1 calc R . .
H8B H 0.4376 0.1951 -0.8910 0.051 Uiso 1 1 calc R . .
C7 C 0.4145(5) -0.2715(5) -0.4943(4) 0.0311(10) Uani 1 1 d . . .
H7A H 0.3633 -0.2541 -0.5561 0.037 Uiso 1 1 calc R . .
H7B H 0.4428 -0.3889 -0.4559 0.037 Uiso 1 1 calc R . .
N4 N 0.3421(5) 0.4237(5) -0.8621(3) 0.0412(10) Uani 1 1 d . . .
H4A H 0.4361 0.4404 -0.8643 0.049 Uiso 1 1 calc R . .
H4E H 0.3209 0.4686 -0.9331 0.049 Uiso 1 1 calc R . .
C5 C 0.2017(5) -0.1767(5) -0.2138(3) 0.0263(9) Uani 1 1 d . . .
C4 C 0.5678(6) -0.2174(7) -0.5438(5) 0.0459(13) Uani 1 1 d . . .
H4B H 0.6403 -0.2794 -0.5967 0.069 Uiso 1 1 calc R . .
H4C H 0.6202 -0.2365 -0.4830 0.069 Uiso 1 1 calc R . .
H4D H 0.5408 -0.1018 -0.5833 0.069 Uiso 1 1 calc R . .
C3 C -0.0135(5) 0.2140(5) -0.4019(3) 0.0281(9) Uani 1 1 d . . .
H3B H -0.0850 0.2693 -0.3483 0.034 Uiso 1 1 calc R . .
C2 C 0.0555(6) 0.4649(6) -0.7640(4) 0.0399(12) Uani 1 1 d . . .
H2A H -0.0301 0.5212 -0.7113 0.048 Uiso 1 1 calc R . .
H2B H 0.0208 0.5015 -0.8363 0.048 Uiso 1 1 calc R . .
C1 C 0.2097(7) 0.5089(6) -0.7828(4) 0.0428(12) Uani 1 1 d . . .
H1A H 0.1907 0.6275 -0.8144 0.051 Uiso 1 1 calc R . .
H1B H 0.2414 0.4775 -0.7100 0.051 Uiso 1 1 calc R . .
N1 N 0.4921(9) -0.2648(7) 0.1932(5) 0.0700(16) Uani 1 1 d . . .
O2 O 0.4505(6) -0.3715(6) 0.2735(4) 0.0685(12) Uani 1 1 d . . .
O1 O 0.4541(9) -0.2260(11) 0.0998(5) 0.155(4) Uani 1 1 d . . .
H1 H 0.246(12) 0.113(13) -0.075(9) 0.14(4) Uiso 1 1 d . . .
O9 O 0.576(2) -0.211(2) 0.1979(7) 0.374(3) Uani 1 1 d . . .

loop_
_atom_site_aniso_label
_atom_site_aniso_U_11
_atom_site_aniso_U_22
_atom_site_aniso_U_33
_atom_site_aniso_U_23
_atom_site_aniso_U_13
_atom_site_aniso_U_12
Zn1 0.0409(5) 0.0338(5) 0.0163(4) -0.0076(3) -0.0038(3) 0.0002(3)
F1 0.0463(16) 0.0347(15) 0.0279(14) -0.0037(11) -0.0054(12) 0.0063(12)
O6 0.050(2) 0.0326(17) 0.0174(15) -0.0084(13) -0.0064(14) 0.0038(15)
O5 0.056(2) 0.0307(17) 0.0168(15) -0.0037(13) 0.0017(14) 0.0007(15)
O4 0.0428(18) 0.0340(18) 0.0204(15) 0.0004(13) -0.0053(13) 0.0029(15)
C18 0.028(2) 0.028(2) 0.0197(19) -0.0075(17) -0.0028(16) -0.0082(18)
N3 0.0333(19) 0.0254(18) 0.0169(16) -0.0066(14) -0.0027(14) -0.0052(15)
C16 0.033(2) 0.024(2) 0.023(2) -0.0043(17) -0.0080(17) -0.0042(18)
N2 0.033(2) 0.037(2) 0.0180(17) -0.0001(15) -0.0058(15) -0.0115(17)
C15 0.036(2) 0.030(2) 0.020(2) -0.0033(17) -0.0069(18) -0.0122(19)
C14 0.029(2) 0.027(2) 0.023(2) -0.0018(17) -0.0075(17) -0.0045(17)
C13 0.028(2) 0.027(2) 0.0185(19) -0.0023(16) -0.0039(16) -0.0137(17)
C12 0.026(2) 0.021(2) 0.0194(19) -0.0045(16) -0.0049(16) -0.0065(16)
C11 0.028(2) 0.026(2) 0.0179(19) -0.0032(16) -0.0029(16) -0.0102(17)
O3 0.052(2) 0.075(3) 0.055(3) 0.009(2) -0.013(2) -0.023(2)
C10 0.029(2) 0.029(2) 0.0175(19) -0.0084(16) -0.0020(16) -0.0078(17)
C9 0.059(3) 0.034(2) 0.017(2) -0.0059(18) -0.005(2) -0.015(2)
C8 0.041(3) 0.042(3) 0.023(2) -0.001(2) 0.001(2) -0.001(2)
C7 0.037(2) 0.027(2) 0.023(2) -0.0116(18) -0.0039(18) -0.0003(19)
N4 0.038(2) 0.049(3) 0.0251(19) 0.0093(17) -0.0084(16) -0.0168(19)
C5 0.028(2) 0.029(2) 0.0181(19) -0.0031(17) -0.0058(16) -0.0069(18)
C4 0.033(3) 0.057(3) 0.042(3) -0.020(3) -0.001(2) -0.006(2)
C3 0.032(2) 0.030(2) 0.019(2) -0.0088(17) -0.0014(17) -0.0057(18)
C2 0.043(3) 0.038(3) 0.020(2) 0.0022(19) -0.0058(19) -0.001(2)
C1 0.069(3) 0.036(3) 0.021(2) 0.0014(19) -0.009(2) -0.021(2)
N1 0.126(5) 0.051(3) 0.049(3) -0.009(3) -0.023(3) -0.043(3)
O2 0.088(3) 0.064(3) 0.046(2) -0.008(2) -0.004(2) -0.028(2)
O1 0.136(6) 0.185(8) 0.058(4) 0.000(4) -0.047(4) 0.041(5)
O9 0.732(13) 0.568(10) 0.066(5) 0.039(9) -0.066(10) -0.598

loop_
_atom_type_symbol
_atom_type_description
_atom_type_scat_dispersion_real
_atom_type_scat_dispersion_imag
_atom_type_scat_source
C C 0.0033 0.0016 'International Tables Vol C Tables 4.2.6.8 and 6.1.1.4'
H H 0.0000 0.0000 'International Tables Vol C Tables 4.2.6.8 and 6.1.1.4'
N N 0.0061 0.0033 'International Tables Vol C Tables 4.2.6.8 and 6.1.1.4'
O O 0.0106 0.0060 'International Tables Vol C Tables 4.2.6.8 and 6.1.1.4'
F F 0.0171 0.0103 'International Tables Vol C Tables 4.2.6.8 and 6.1.1.4'
Zn Zn 0.2839 1.4301 'International Tables Vol C Tables 4.2.6.8 and 6.1.1.4'

loop_
_geom_angle_atom_site_label_1
_geom_angle_atom_site_label_2
_geom_angle_atom_site_label_3
_geom_angle
_geom_angle_site_symmetry_1
_geom_angle_site_symmetry_3
_geom_angle_publ_flag
O5 Zn1 O5 180.0(3) 2 . ?
O5 Zn1 O6 88.58(12) 2 2 ?
O5 Zn1 O6 91.42(12) . 2 ?
O5 Zn1 O6 91.42(12) 2 . ?
O5 Zn1 O6 88.58(12) . . ?
O6 Zn1 O6 180.0 2 . ?
O5 Zn1 O3 92.03(18) 2 . ?
O5 Zn1 O3 87.97(18) . . ?
O6 Zn1 O3 88.26(16) 2 . ?
O6 Zn1 O3 91.74(16) . . ?
O5 Zn1 O3 87.97(18) 2 2 ?
O5 Zn1 O3 92.03(18) . 2 ?
O6 Zn1 O3 91.74(16) 2 2 ?
O6 Zn1 O3 88.26(16) . 2 ?
O3 Zn1 O3 180.0 . 2 ?
C18 O6 Zn1 126.0(3) . . ?
C15 O5 Zn1 126.7(3) . . ?
O6 C18 C5 125.8(4) . . ?
O6 C18 C11 119.5(4) . . ?
C5 C18 C11 114.7(3) . . ?
C16 N3 C12 119.4(3) . . ?
C16 N3 C7 118.5(3) . . ?
C12 N3 C7 122.0(3) . . ?
N3 C16 C5 125.0(4) . . ?
N3 C16 H16A 117.5 . . ?
C5 C16 H16A 117.5 . . ?
C13 N2 C9 118.2(4) . . ?
C13 N2 C2 120.2(4) . . ?
C9 N2 C2 107.7(3) . . ?
O4 C15 O5 122.6(4) . . ?
O4 C15 C5 117.4(4) . . ?
O5 C15 C5 120.0(4) . . ?
C3 C14 F1 117.5(4) . . ?
C3 C14 C13 123.2(4) . . ?
F1 C14 C13 119.2(4) . . ?
N2 C13 C10 123.2(4) . . ?
N2 C13 C14 121.7(4) . . ?
C10 C13 C14 115.0(4) . . ?
C10 C12 C11 121.2(4) . . ?
C10 C12 N3 120.7(4) . . ?
C11 C12 N3 118.1(3) . . ?
C12 C11 C3 116.8(4) . . ?
C12 C11 C18 123.2(4) . . ?
C3 C11 C18 120.0(4) . . ?
Zn1 O3 H3A 109.5 . . ?
Zn1 O3 H1 108(7) . . ?
H3A O3 H1 142.6 . . ?
C13 C10 C12 122.0(4) . . ?
C13 C10 H10A 119.0 . . ?
C12 C10 H10A 119.0 . . ?
N2 C9 C8 111.6(4) . . ?
N2 C9 H9A 109.3 . . ?
C8 C9 H9A 109.3 . . ?
N2 C9 H9B 109.3 . . ?
C8 C9 H9B 109.3 . . ?
H9A C9 H9B 108.0 . . ?
N4 C8 C9 110.6(4) . . ?
N4 C8 H8A 109.5 . . ?
C9 C8 H8A 109.5 . . ?
N4 C8 H8B 109.5 . . ?
C9 C8 H8B 109.5 . . ?
H8A C8 H8B 108.1 . . ?
N3 C7 C4 112.4(4) . . ?
N3 C7 H7A 109.1 . . ?
C4 C7 H7A 109.1 . . ?
N3 C7 H7B 109.1 . . ?
C4 C7 H7B 109.1 . . ?
H7A C7 H7B 107.9 . . ?
C1 N4 C8 113.4(4) . . ?
C1 N4 H4A 108.9 . . ?
C8 N4 H4A 108.9 . . ?
C1 N4 H4E 108.9 . . ?
C8 N4 H4E 108.9 . . ?
H4A N4 H4E 107.7 . . ?
C16 C5 C18 119.5(4) . . ?
C16 C5 C15 115.9(4) . . ?
C18 C5 C15 124.5(4) . . ?
C7 C4 H4B 109.5 . . ?
C7 C4 H4C 109.5 . . ?
H4B C4 H4C 109.5 . . ?
C7 C4 H4D 109.5 . . ?
H4B C4 H4D 109.5 . . ?
H4C C4 H4D 109.5 . . ?
C14 C3 C11 121.7(4) . . ?
C14 C3 H3B 119.2 . . ?
C11 C3 H3B 119.2 . . ?
N2 C2 C1 110.7(4) . . ?
N2 C2 H2A 109.5 . . ?
C1 C2 H2A 109.5 . . ?
N2 C2 H2B 109.5 . . ?
C1 C2 H2B 109.5 . . ?
H2A C2 H2B 108.1 . . ?
N4 C1 C2 110.5(4) . . ?
N4 C1 H1A 109.5 . . ?
C2 C1 H1A 109.5 . . ?
N4 C1 H1B 109.5 . . ?
C2 C1 H1B 109.5 . . ?
H1A C1 H1B 108.1 . . ?
O9 N1 O2 119.7(8) . . ?
O9 N1 O1 117.4(8) . . ?
O2 N1 O1 122.5(8) . . ?

loop_
_geom_bond_atom_site_label_1
_geom_bond_atom_site_label_2
_geom_bond_distance
_geom_bond_site_symmetry_2
_geom_bond_publ_flag
Zn1 O5 2.028(3) 2 ?
Zn1 O5 2.028(3) . ?
Zn1 O6 2.057(3) 2 ?
Zn1 O6 2.057(3) . ?
Zn1 O3 2.160(4) . ?
Zn1 O3 2.160(4) 2 ?
F1 C14 1.353(5) . ?
O6 C18 1.253(5) . ?
O5 C15 1.257(5) . ?
O4 C15 1.246(5) . ?
C18 C5 1.436(6) . ?
C18 C11 1.448(6) . ?
N3 C16 1.342(5) . ?
N3 C12 1.400(5) . ?
N3 C7 1.478(5) . ?
C16 C5 1.371(6) . ?
C16 H16A 0.9300 . ?
N2 C13 1.388(5) . ?
N2 C9 1.466(6) . ?
N2 C2 1.470(6) . ?
C15 C5 1.501(5) . ?
C14 C3 1.348(6) . ?
C14 C13 1.424(6) . ?
C13 C10 1.393(6) . ?
C12 C10 1.398(5) . ?
C12 C11 1.399(6) . ?
C11 C3 1.400(6) . ?
O3 H3A 0.8200 . ?
O3 H1 0.83(10) . ?
C10 H10A 0.9300 . ?
C9 C8 1.514(7) . ?
C9 H9A 0.9700 . ?
C9 H9B 0.9700 . ?
C8 N4 1.505(7) . ?
C8 H8A 0.9700 . ?
C8 H8B 0.9700 . ?
C7 C4 1.504(7) . ?
C7 H7A 0.9700 . ?
C7 H7B 0.9700 . ?
N4 C1 1.473(6) . ?
N4 H4A 0.9000 . ?
N4 H4E 0.9000 . ?
C4 H4B 0.9600 . ?
C4 H4C 0.9600 . ?
C4 H4D 0.9600 . ?
C3 H3B 0.9300 . ?
C2 C1 1.502(7) . ?
C2 H2A 0.9700 . ?
C2 H2B 0.9700 . ?
C1 H1A 0.9700 . ?
C1 H1B 0.9700 . ?
N1 O9 1.051(9) . ?
N1 O2 1.200(7) . ?
N1 O1 1.233(8) . ?
